data_7112223
loop_
_publ_author_name
'Yongfa Xie'
'Yoshiaki Shuku'
'Michio M. Matsushita'
'Kunio Awaga'

_publ_section_title
;
 Thiadiazole dioxide-fused picene: acceptor ability, anion radical
 formation, and n-type charge transport characteristics
;
_journal_name_full Chem.Commun.
_journal_page_first 4178
_journal_paper_doi 10.1039/C3CC49500K
_journal_volume 50
_journal_year 2014
_chemical_formula_moiety 'C30 H32 N3 O2 S '
_chemical_formula_sum 'C30 H32 N3 O2 S'
_chemical_formula_weight 498.66
_space_group_IT_number 2
_symmetry_cell_setting triclinic
_symmetry_Int_Tables_number 2
_symmetry_space_group_name_Hall '-P 1'
_symmetry_space_group_name_H-M 'P -1'
_cell_angle_alpha 109.697(4)
_cell_angle_beta 105.9266(18)
_cell_angle_gamma 92.225(3)
_cell_formula_units_Z 2
_cell_length_a 10.225(3)
_cell_length_b 11.268(3)
_cell_length_c 12.197(3)
_cell_measurement_reflns_used 3297
_cell_measurement_temperature 173.1
_cell_measurement_theta_max 26.4
_cell_measurement_theta_min 3.1
_cell_volume 1258.8(6)
_computing_cell_refinement CrystalClear
_computing_data_collection CrystalClear
_computing_data_reduction CrystalStructure
_computing_publication_material 'CrystalStructure 3.8'
_computing_structure_refinement SHELXL
_computing_structure_solution SIR97
_diffrn_ambient_temperature 173.1
_diffrn_detector_area_resol_mean 7.31
_diffrn_measured_fraction_theta_full 0.968
_diffrn_measured_fraction_theta_max 0.968
_diffrn_measurement_device_type 'Rigaku Saturn'
_diffrn_measurement_method \w
_diffrn_radiation_type 'Mo K\a'
_diffrn_radiation_wavelength 0.71070
_diffrn_reflns_av_R_equivalents 0.025
_diffrn_reflns_limit_h_max 12
_diffrn_reflns_limit_h_min -12
_diffrn_reflns_limit_k_max 14
_diffrn_reflns_limit_k_min -10
_diffrn_reflns_limit_l_max 15
_diffrn_reflns_limit_l_min -11
_diffrn_reflns_number 9358
_diffrn_reflns_theta_full 26.37
_diffrn_reflns_theta_max 26.37
_exptl_absorpt_coefficient_mu 0.162
_exptl_absorpt_correction_T_max 0.995
_exptl_absorpt_correction_T_min 0.903
_exptl_absorpt_correction_type multi-scan
_exptl_absorpt_process_details 'Jacobson, R. (1998) Private communication'
_exptl_crystal_colour orange
_exptl_crystal_density_diffrn 1.316
_exptl_crystal_density_method 'not measured'
_exptl_crystal_description prism
_exptl_crystal_F_000 530.00
_exptl_crystal_size_max 0.15
_exptl_crystal_size_mid 0.06
_exptl_crystal_size_min 0.03
_refine_diff_density_max 0.30
_refine_diff_density_min -0.31
_refine_ls_extinction_method none
_refine_ls_goodness_of_fit_ref 1.021
_refine_ls_hydrogen_treatment refall
_refine_ls_number_parameters 326
_refine_ls_number_reflns 4968
_refine_ls_R_factor_gt 0.0414
_refine_ls_shift/su_max 0.0010
_refine_ls_structure_factor_coef Fsqd
_refine_ls_weighting_details 'w = 1/[\s^2^(Fo^2^)+(0.0644P)^2^+0.0000P] where P=(Fo^2^+2Fc^2^)/3'
_refine_ls_weighting_scheme calc
_refine_ls_wR_factor_ref 0.1106
_reflns_number_gt 3708
_reflns_number_total 4968
_reflns_threshold_expression F^2^>2.0\s(F^2^)
_cod_data_source_file c3cc49500k.txt
_cod_data_source_block '__[TEA][PTDAO2]'
_cod_original_cell_volume 1258.7(6)
_cod_original_formula_sum 'C30 H32 N3 O2 S '
_cod_database_code 7112223

loop_
_symmetry_equiv_pos_site_id
_symmetry_equiv_pos_as_xyz
1 +X,+Y,+Z
2 -X,-Y,-Z

loop_
_atom_site_label
_atom_site_type_symbol
_atom_site_fract_x
_atom_site_fract_y
_atom_site_fract_z
_atom_site_U_iso_or_equiv
_atom_site_adp_type
_atom_site_occupancy
_atom_site_symmetry_multiplicity
_atom_site_calc_flag
_atom_site_refinement_flags
S(1) S 0.73614(4) 0.22835(4) 0.52251(4) 0.02241(13) Uani 1.00 1 d .
O(1) O 0.81268(13) 0.12537(11) 0.48481(11) 0.0300(3) Uani 1.00 1 d .
O(2) O 0.63078(12) 0.24135(11) 0.42202(10) 0.0278(2) Uani 1.00 1 d .
N(1) N 0.66890(15) 0.21491(13) 0.62610(12) 0.0249(3) Uani 1.00 1 d .
N(2) N 0.84022(14) 0.36265(12) 0.60003(12) 0.0235(3) Uani 1.00 1 d .
N(6) N 0.77454(14) 0.78756(13) 0.55670(13) 0.0244(3) Uani 1.00 1 d .
C(1) C 0.72469(17) 0.31862(15) 0.72686(15) 0.0215(3) Uani 1.00 1 d .
C(2) C 0.69114(17) 0.35070(15) 0.83914(14) 0.0218(3) Uani 1.00 1 d .
C(3) C 0.59604(17) 0.26790(15) 0.86079(15) 0.0224(3) Uani 1.00 1 d .
C(4) C 0.53876(18) 0.14210(16) 0.77959(16) 0.0263(3) Uani 1.00 1 d .
C(5) C 0.44992(19) 0.06795(17) 0.80515(17) 0.0324(4) Uani 1.00 1 d .
C(6) C 0.4123(2) 0.11547(18) 0.91246(17) 0.0344(4) Uani 1.00 1 d .
C(7) C 0.4668(2) 0.23543(18) 0.99281(17) 0.0329(4) Uani 1.00 1 d .
C(8) C 0.55999(18) 0.31302(16) 0.97057(15) 0.0259(3) Uani 1.00 1 d .
C(9) C 0.62187(19) 0.43517(17) 1.05822(16) 0.0309(4) Uani 1.00 1 d .
C(10) C 0.71523(19) 0.50881(17) 1.03991(15) 0.0292(4) Uani 1.00 1 d .
C(11) C 0.75313(17) 0.47034(15) 0.93063(15) 0.0232(3) Uani 1.00 1 d .
C(12) C 0.85550(17) 0.55406(15) 0.91678(15) 0.0241(3) Uani 1.00 1 d .
C(13) C 0.9190(2) 0.67258(17) 1.01271(16) 0.0332(4) Uani 1.00 1 d .
C(14) C 1.0173(2) 0.75023(18) 1.00443(16) 0.0355(4) Uani 1.00 1 d .
C(15) C 1.06463(18) 0.71756(16) 0.90087(15) 0.0263(3) Uani 1.00 1 d .
C(16) C 1.17096(19) 0.79723(17) 0.89520(16) 0.0309(4) Uani 1.00 1 d .
C(17) C 1.22047(18) 0.76384(16) 0.79791(16) 0.0290(4) Uani 1.00 1 d .
C(18) C 1.16490(18) 0.64787(16) 0.70167(16) 0.0263(3) Uani 1.00 1 d .
C(19) C 1.05978(17) 0.56858(15) 0.70263(15) 0.0228(3) Uani 1.00 1 d .
C(20) C 1.00552(17) 0.60017(15) 0.80160(15) 0.0222(3) Uani 1.00 1 d .
C(21) C 0.89636(17) 0.51988(15) 0.81015(14) 0.0215(3) Uani 1.00 1 d .
C(22) C 0.82543(17) 0.40387(15) 0.71175(15) 0.0213(3) Uani 1.00 1 d .
C(23) C 0.73378(19) 0.82603(16) 0.44610(16) 0.0300(4) Uani 1.00 1 d .
C(24) C 0.8062(2) 0.76800(19) 0.35187(18) 0.0408(5) Uani 1.00 1 d .
C(25) C 0.92643(18) 0.82894(17) 0.62513(16) 0.0294(4) Uani 1.00 1 d .
C(26) C 0.9737(2) 0.97081(18) 0.67501(19) 0.0414(4) Uani 1.00 1 d .
C(27) C 0.74932(19) 0.64369(16) 0.51871(18) 0.0317(4) Uani 1.00 1 d .
C(28) C 0.6052(2) 0.58097(18) 0.4385(2) 0.0402(4) Uani 1.00 1 d .
C(29) C 0.6883(2) 0.85123(18) 0.63706(17) 0.0346(4) Uani 1.00 1 d .
C(30) C 0.7114(2) 0.8257(2) 0.7536(2) 0.0608(6) Uani 1.00 1 d .
H(1) H 0.5621 0.1082 0.7060 0.032 Uiso 1.00 1 c R
H(2) H 0.4136 -0.0164 0.7494 0.039 Uiso 1.00 1 c R
H(3) H 0.3495 0.0644 0.9288 0.041 Uiso 1.00 1 c R
H(4) H 0.4415 0.2676 1.0656 0.039 Uiso 1.00 1 c R
H(5) H 0.5973 0.4660 1.1315 0.048 Uani 1.00 1 c R
H(6) H 0.7569 0.5889 1.1021 0.037 Uani 1.00 1 c R
H(7) H 0.8914 0.6978 1.0846 0.052 Uani 1.00 1 c R
H(8) H 1.0555 0.8289 1.0700 0.043 Uiso 1.00 1 c R
H(9) H 1.2087 0.8759 0.9609 0.042 Uani 1.00 1 c R
H(10) H 1.2918 0.8186 0.7954 0.043 Uani 1.00 1 c R
H(11) H 1.2004 0.6232 0.6342 0.032 Uiso 1.00 1 c R
H(12) H 1.0230 0.4910 0.6352 0.028 Uani 1.00 1 c R
H(13) H 0.7729 0.7961 0.2826 0.050 Uani 1.00 1 c R
H(14) H 0.7870 0.6749 0.3231 0.049 Uiso 1.00 1 c R
H(15) H 0.9055 0.7955 0.3889 0.053 Uani 1.00 1 c R
H(16) H 0.9503 1.0033 0.6080 0.074 Uani 1.00 1 c R
H(17) H 1.0735 0.9878 0.7139 0.048 Uani 1.00 1 c R
H(18) H 0.9281 1.0133 0.7355 0.061 Uani 1.00 1 c R
H(19) H 0.5386 0.6215 0.4780 0.053 Uani 1.00 1 c R
H(20) H 0.5954 0.4902 0.4264 0.057 Uani 1.00 1 c R
H(21) H 0.5883 0.5906 0.3591 0.054 Uani 1.00 1 c R
H(22) H 0.6900 0.7341 0.7343 0.067 Uani 1.00 1 c R
H(23) H 0.6514 0.8713 0.7988 0.082 Uani 1.00 1 c R
H(24) H 0.8076 0.8552 0.8038 0.113 Uani 1.00 1 c R
H(25) H 0.7533 0.9200 0.4738 0.036 Uiso 1.00 1 c R
H(26) H 0.6334 0.8011 0.4065 0.037 Uani 1.00 1 c R
H(27) H 0.9493 0.7980 0.6941 0.035 Uiso 1.00 1 c R
H(28) H 0.9791 0.7868 0.5695 0.033 Uani 1.00 1 c R
H(29) H 0.8148 0.6068 0.4745 0.038 Uiso 1.00 1 c R
H(30) H 0.7697 0.6223 0.5935 0.038 Uiso 1.00 1 c R
H(31) H 0.7068 0.9444 0.6582 0.039 Uani 1.00 1 c R
H(32) H 0.5901 0.8232 0.5887 0.045 Uani 1.00 1 c R

loop_
_atom_site_aniso_label
_atom_site_aniso_U_11
_atom_site_aniso_U_22
_atom_site_aniso_U_33
_atom_site_aniso_U_12
_atom_site_aniso_U_13
_atom_site_aniso_U_23
S(1) 0.0235(2) 0.0205(2) 0.0220(2) -0.00056(16) 0.00926(17) 0.00475(17)
O(1) 0.0336(7) 0.0226(6) 0.0356(7) 0.0060(5) 0.0172(5) 0.0073(5)
O(2) 0.0255(6) 0.0324(6) 0.0227(6) -0.0001(5) 0.0061(5) 0.0080(5)
N(1) 0.0292(8) 0.0231(7) 0.0220(7) -0.0029(6) 0.0111(6) 0.0056(5)
N(2) 0.0255(7) 0.0218(7) 0.0209(7) -0.0034(5) 0.0086(6) 0.0043(5)
N(6) 0.0233(7) 0.0242(7) 0.0275(7) 0.0065(6) 0.0092(6) 0.0100(6)
C(1) 0.0218(8) 0.0210(8) 0.0229(8) 0.0031(6) 0.0080(6) 0.0085(6)
C(2) 0.0204(8) 0.0248(8) 0.0210(8) 0.0036(6) 0.0057(6) 0.0095(7)
C(3) 0.0214(8) 0.0259(8) 0.0224(8) 0.0054(6) 0.0059(6) 0.0121(7)
C(4) 0.0287(9) 0.0265(9) 0.0261(9) 0.0037(7) 0.0092(7) 0.0117(7)
C(5) 0.0366(11) 0.0291(9) 0.0326(10) -0.0010(8) 0.0122(8) 0.0117(8)
C(6) 0.0360(11) 0.0370(10) 0.0363(10) -0.0019(8) 0.0150(8) 0.0184(8)
C(7) 0.0372(11) 0.0390(10) 0.0289(9) 0.0039(8) 0.0174(8) 0.0147(8)
C(8) 0.0270(9) 0.0305(9) 0.0235(9) 0.0054(7) 0.0087(7) 0.0130(7)
C(9) 0.0350(10) 0.0368(10) 0.0237(9) 0.0045(8) 0.0144(8) 0.0101(7)
C(10) 0.0337(10) 0.0298(9) 0.0219(8) 0.0013(7) 0.0096(7) 0.0060(7)
C(11) 0.0243(8) 0.0260(8) 0.0208(8) 0.0050(7) 0.0072(7) 0.0096(7)
C(12) 0.0245(9) 0.0242(8) 0.0222(8) 0.0023(7) 0.0064(7) 0.0074(7)
C(13) 0.0392(11) 0.0317(9) 0.0243(9) -0.0029(8) 0.0133(8) 0.0026(7)
C(14) 0.0413(11) 0.0269(9) 0.0278(10) -0.0081(8) 0.0091(8) -0.0004(7)
C(15) 0.0266(9) 0.0246(8) 0.0240(8) -0.0006(7) 0.0041(7) 0.0077(7)
C(16) 0.0316(10) 0.0240(9) 0.0297(9) -0.0061(7) 0.0021(8) 0.0073(7)
C(17) 0.0258(9) 0.0276(9) 0.0349(10) -0.0012(7) 0.0069(8) 0.0153(8)
C(18) 0.0242(9) 0.0274(9) 0.0308(9) 0.0041(7) 0.0107(7) 0.0133(7)
C(19) 0.0231(8) 0.0203(8) 0.0239(8) 0.0027(6) 0.0054(7) 0.0080(6)
C(20) 0.0206(8) 0.0213(8) 0.0250(8) 0.0040(6) 0.0052(7) 0.0103(7)
C(21) 0.0212(8) 0.0213(8) 0.0216(8) 0.0029(6) 0.0051(6) 0.0085(6)
C(22) 0.0218(8) 0.0217(8) 0.0224(8) 0.0045(6) 0.0073(6) 0.0098(6)
C(23) 0.0319(10) 0.0257(9) 0.0316(9) 0.0039(7) 0.0044(8) 0.0138(7)
C(24) 0.0493(13) 0.0442(12) 0.0321(10) 0.0045(9) 0.0131(9) 0.0176(9)
C(25) 0.0229(9) 0.0341(10) 0.0309(9) 0.0067(7) 0.0072(7) 0.0119(8)
C(26) 0.0328(11) 0.0377(11) 0.0422(11) 0.0003(8) 0.0053(9) 0.0056(9)
C(27) 0.0339(10) 0.0246(9) 0.0436(11) 0.0087(7) 0.0180(9) 0.0158(8)
C(28) 0.0357(11) 0.0265(10) 0.0591(13) 0.0019(8) 0.0184(10) 0.0137(9)
C(29) 0.0290(10) 0.0363(10) 0.0408(11) 0.0126(8) 0.0160(8) 0.0115(8)
C(30) 0.0638(16) 0.0852(18) 0.0530(14) 0.0322(14) 0.0388(13) 0.0303(13)
H(5) 0.064(16) 0.045(13) 0.027(12) -0.015(11) 0.024(12) -0.002(10)
H(6) 0.052(14) 0.040(13) 0.019(11) -0.010(11) 0.022(11) 0.003(10)
H(7) 0.074(17) 0.040(13) 0.030(12) -0.029(11) 0.032(13) -0.012(10)
H(9) 0.044(14) 0.050(14) 0.041(13) -0.001(11) 0.015(11) 0.027(11)
H(10) 0.046(15) 0.019(12) 0.050(13) 0.003(10) 0.013(12) -0.002(10)
H(12) 0.026(12) 0.025(11) 0.036(12) -0.002(9) 0.018(10) 0.008(9)
H(13) 0.049(15) 0.088(18) 0.015(11) 0.019(13) 0.002(11) 0.025(12)
H(15) 0.074(18) 0.040(14) 0.052(15) -0.009(13) 0.014(13) 0.033(13)
H(16) 0.07(2) 0.047(16) 0.09(2) -0.028(13) -0.008(17) 0.044(16)
H(17) 0.058(17) 0.007(10) 0.056(15) -0.009(11) -0.005(14) -0.001(10)
H(18) 0.050(16) 0.053(15) 0.059(15) 0.006(12) 0.038(14) -0.024(12)
H(19) 0.046(17) 0.051(16) 0.045(15) 0.000(13) 0.004(13) 0.004(12)
H(20) 0.040(15) 0.043(16) 0.093(19) 0.010(13) 0.021(13) 0.029(15)
H(21) 0.060(17) 0.068(17) 0.030(13) -0.021(12) -0.001(12) 0.027(12)
H(22) 0.11(2) 0.042(16) 0.044(16) -0.000(16) 0.005(16) 0.028(14)
H(23) 0.13(2) 0.10(2) 0.050(16) 0.06(2) 0.071(19) 0.039(15)
H(24) 0.08(2) 0.25(4) 0.035(18) 0.08(2) 0.031(17) 0.07(2)
H(26) 0.039(13) 0.005(10) 0.050(13) 0.001(9) -0.004(10) 0.005(9)
H(28) 0.030(12) 0.047(13) 0.026(11) -0.004(10) 0.012(10) 0.017(10)
H(31) 0.018(12) 0.037(13) 0.061(14) 0.008(10) 0.012(10) 0.017(12)
H(32) 0.058(17) 0.041(14) 0.058(16) 0.033(13) 0.045(14) 0.019(12)

loop_
_atom_type_symbol
_atom_type_description
_atom_type_scat_dispersion_real
_atom_type_scat_dispersion_imag
_atom_type_scat_source
C C 0.003 0.002
;
International Tables for Crystallography
(1992, Vol. C, Tables 4.2.6.8 and 6.1.1.4)
;
H H 0.000 0.000
;
International Tables for Crystallography
(1992, Vol. C, Table 6.1.1.4)
;
N N 0.006 0.003
;
International Tables for Crystallography
(1992, Vol. C, Tables 4.2.6.8 and 6.1.1.4)
;
O O 0.011 0.006
;
International Tables for Crystallography
(1992, Vol. C, Tables 4.2.6.8 and 6.1.1.4)
;
S S 0.125 0.123
;
International Tables for Crystallography
(1992, Vol. C, Tables 4.2.6.8 and 6.1.1.4)
;

loop_
_geom_angle_atom_site_label_1
_geom_angle_atom_site_label_2
_geom_angle_atom_site_label_3
_geom_angle
_geom_angle_publ_flag
O(1) S(1) O(2) 113.50(7) yes
O(1) S(1) N(1) 111.25(8) yes
O(1) S(1) N(2) 110.36(7) yes
O(2) S(1) N(1) 110.10(7) yes
O(2) S(1) N(2) 110.03(7) yes
N(1) S(1) N(2) 100.88(7) yes
S(1) N(1) C(1) 106.31(13) yes
S(1) N(2) C(22) 106.43(12) yes
C(23) N(6) C(25) 111.24(15) yes
C(23) N(6) C(27) 110.69(12) yes
C(23) N(6) C(29) 106.44(14) yes
C(25) N(6) C(27) 106.55(13) yes
C(25) N(6) C(29) 110.77(11) yes
C(27) N(6) C(29) 111.21(15) yes
N(1) C(1) C(2) 125.98(17) yes
N(1) C(1) C(22) 113.04(16) yes
C(2) C(1) C(22) 120.96(12) yes
C(1) C(2) C(3) 123.32(12) yes
C(1) C(2) C(11) 116.87(16) yes
C(3) C(2) C(11) 119.80(16) yes
C(2) C(3) C(4) 123.85(16) yes
C(2) C(3) C(8) 119.03(13) yes
C(4) C(3) C(8) 117.10(17) yes
C(3) C(4) C(5) 121.31(17) yes
C(4) C(5) C(6) 120.79(15) yes
C(5) C(6) C(7) 119.2(2) yes
C(6) C(7) C(8) 121.44(19) yes
C(3) C(8) C(7) 120.09(13) yes
C(3) C(8) C(9) 119.06(18) yes
C(7) C(8) C(9) 120.83(17) yes
C(8) C(9) C(10) 121.43(18) yes
C(9) C(10) C(11) 122.18(14) yes
C(2) C(11) C(10) 118.35(17) yes
C(2) C(11) C(12) 122.13(16) yes
C(10) C(11) C(12) 119.51(13) yes
C(11) C(12) C(13) 120.55(17) yes
C(11) C(12) C(21) 121.52(12) yes
C(13) C(12) C(21) 117.92(17) yes
C(12) C(13) C(14) 122.02(18) yes
C(13) C(14) C(15) 121.89(14) yes
C(14) C(15) C(16) 121.38(14) yes
C(14) C(15) C(20) 118.96(17) yes
C(16) C(15) C(20) 119.65(17) yes
C(15) C(16) C(17) 121.57(14) yes
C(16) C(17) C(18) 119.00(18) yes
C(17) C(18) C(19) 121.27(18) yes
C(18) C(19) C(20) 121.33(13) yes
C(15) C(20) C(19) 117.16(16) yes
C(15) C(20) C(21) 118.42(16) yes
C(19) C(20) C(21) 124.40(12) yes
C(12) C(21) C(20) 120.69(12) yes
C(12) C(21) C(22) 117.05(16) yes
C(20) C(21) C(22) 122.25(16) yes
N(2) C(22) C(1) 113.32(12) yes
N(2) C(22) C(21) 125.57(17) yes
C(1) C(22) C(21) 121.10(16) yes
N(6) C(23) C(24) 114.50(16) yes
N(6) C(25) C(26) 115.45(15) yes
N(6) C(27) C(28) 115.18(15) yes
N(6) C(29) C(30) 115.89(18) yes
C(3) C(4) H(1) 119.3 no
C(5) C(4) H(1) 119.3 no
C(4) C(5) H(2) 119.6 no
C(6) C(5) H(2) 119.6 no
C(5) C(6) H(3) 120.4 no
C(7) C(6) H(3) 120.4 no
C(6) C(7) H(4) 119.3 no
C(8) C(7) H(4) 119.3 no
C(8) C(9) H(5) 119.3 no
C(10) C(9) H(5) 119.3 no
C(9) C(10) H(6) 118.9 no
C(11) C(10) H(6) 118.9 no
C(12) C(13) H(7) 119.0 no
C(14) C(13) H(7) 119.0 no
C(13) C(14) H(8) 119.0 no
C(15) C(14) H(8) 119.1 no
C(15) C(16) H(9) 119.2 no
C(17) C(16) H(9) 119.2 no
C(16) C(17) H(10) 120.5 no
C(18) C(17) H(10) 120.5 no
C(17) C(18) H(11) 119.4 no
C(19) C(18) H(11) 119.4 no
C(18) C(19) H(12) 119.3 no
C(20) C(19) H(12) 119.3 no
N(6) C(23) H(25) 108.6 no
N(6) C(23) H(26) 108.6 no
C(24) C(23) H(25) 108.6 no
C(24) C(23) H(26) 108.6 no
H(25) C(23) H(26) 107.6 no
C(23) C(24) H(13) 109.5 no
C(23) C(24) H(14) 109.5 no
C(23) C(24) H(15) 109.5 no
H(13) C(24) H(14) 109.5 no
H(13) C(24) H(15) 109.5 no
H(14) C(24) H(15) 109.5 no
N(6) C(25) H(27) 108.4 no
N(6) C(25) H(28) 108.4 no
C(26) C(25) H(27) 108.4 no
C(26) C(25) H(28) 108.4 no
H(27) C(25) H(28) 107.5 no
C(25) C(26) H(16) 109.5 no
C(25) C(26) H(17) 109.5 no
C(25) C(26) H(18) 109.5 no
H(16) C(26) H(17) 109.5 no
H(16) C(26) H(18) 109.5 no
H(17) C(26) H(18) 109.5 no
N(6) C(27) H(29) 108.5 no
N(6) C(27) H(30) 108.5 no
C(28) C(27) H(29) 108.5 no
C(28) C(27) H(30) 108.5 no
H(29) C(27) H(30) 107.5 no
C(27) C(28) H(19) 109.5 no
C(27) C(28) H(20) 109.5 no
C(27) C(28) H(21) 109.5 no
H(19) C(28) H(20) 109.5 no
H(19) C(28) H(21) 109.5 no
H(20) C(28) H(21) 109.5 no
N(6) C(29) H(31) 108.3 no
N(6) C(29) H(32) 108.3 no
C(30) C(29) H(31) 108.3 no
C(30) C(29) H(32) 108.3 no
H(31) C(29) H(32) 107.4 no
C(29) C(30) H(22) 109.5 no
C(29) C(30) H(23) 109.5 no
C(29) C(30) H(24) 109.5 no
H(22) C(30) H(23) 109.5 no
H(22) C(30) H(24) 109.5 no
H(23) C(30) H(24) 109.5 no

loop_
_geom_bond_atom_site_label_1
_geom_bond_atom_site_label_2
_geom_bond_distance
_geom_bond_publ_flag
S(1) O(1) 1.4418(13) yes
S(1) O(2) 1.4466(12) yes
S(1) N(1) 1.6400(18) yes
S(1) N(2) 1.6355(12) yes
N(1) C(1) 1.3404(17) yes
N(2) C(22) 1.337(2) yes
N(6) C(23) 1.510(2) yes
N(6) C(25) 1.515(2) yes
N(6) C(27) 1.518(2) yes
N(6) C(29) 1.517(2) yes
C(1) C(2) 1.434(2) yes
C(1) C(22) 1.471(2) yes
C(2) C(3) 1.457(2) yes
C(2) C(11) 1.4127(18) yes
C(3) C(4) 1.416(2) yes
C(3) C(8) 1.419(2) yes
C(4) C(5) 1.376(3) yes
C(5) C(6) 1.403(3) yes
C(6) C(7) 1.359(2) yes
C(7) C(8) 1.408(3) yes
C(8) C(9) 1.417(2) yes
C(9) C(10) 1.353(3) yes
C(10) C(11) 1.422(2) yes
C(11) C(12) 1.464(2) yes
C(12) C(13) 1.4270(19) yes
C(12) C(21) 1.410(2) yes
C(13) C(14) 1.354(3) yes
C(14) C(15) 1.415(2) yes
C(15) C(16) 1.414(2) yes
C(15) C(20) 1.4275(19) yes
C(16) C(17) 1.360(2) yes
C(17) C(18) 1.397(2) yes
C(18) C(19) 1.376(2) yes
C(19) C(20) 1.409(2) yes
C(20) C(21) 1.457(2) yes
C(21) C(22) 1.4375(18) yes
C(23) C(24) 1.515(3) yes
C(25) C(26) 1.511(2) yes
C(27) C(28) 1.513(2) yes
C(29) C(30) 1.502(3) yes
C(4) H(1) 0.950 no
C(5) H(2) 0.950 no
C(6) H(3) 0.950 no
C(7) H(4) 0.950 no
C(9) H(5) 0.950 no
C(10) H(6) 0.950 no
C(13) H(7) 0.950 no
C(14) H(8) 0.950 no
C(16) H(9) 0.950 no
C(17) H(10) 0.950 no
C(18) H(11) 0.950 no
C(19) H(12) 0.950 no
C(23) H(25) 0.990 no
C(23) H(26) 0.990 no
C(24) H(13) 0.980 no
C(24) H(14) 0.980 no
C(24) H(15) 0.980 no
C(25) H(27) 0.990 no
C(25) H(28) 0.990 no
C(26) H(16) 0.980 no
C(26) H(17) 0.980 no
C(26) H(18) 0.980 no
C(27) H(29) 0.990 no
C(27) H(30) 0.990 no
C(28) H(19) 0.980 no
C(28) H(20) 0.980 no
C(28) H(21) 0.980 no
C(29) H(31) 0.990 no
C(29) H(32) 0.990 no
C(30) H(22) 0.980 no
C(30) H(23) 0.980 no
C(30) H(24) 0.980 no

loop_
_geom_contact_atom_site_label_1
_geom_contact_atom_site_label_2
_geom_contact_distance
_geom_contact_site_symmetry_2
S(1) C(1) 2.3918(18) .
S(1) C(22) 2.3872(14) .
O(1) O(2) 2.4156(18) .
O(1) N(1) 2.546(2) .
O(1) N(2) 2.5287(16) .
O(1) C(1) 3.397(2) .
O(1) C(22) 3.3825(18) .
O(1) C(23) 3.280(2) 1_545
O(1) C(25) 3.391(2) 2_766
O(1) C(26) 3.461(2) 1_545
O(1) C(26) 3.292(2) 2_766
O(2) O(1) 2.4156(18) .
O(2) N(1) 2.532(2) .
O(2) N(2) 2.5275(14) .
O(2) C(1) 3.361(2) .
O(2) C(5) 3.5380(18) 2_656
O(2) C(17) 3.413(2) 2_766
O(2) C(18) 3.316(2) 2_766
O(2) C(22) 3.3611(17) .
O(2) C(29) 3.192(2) 2_666
O(2) C(30) 3.462(2) 2_666
N(1) O(1) 2.546(2) .
N(1) O(2) 2.532(2) .
N(1) N(2) 2.525(2) .
N(1) C(2) 2.4725(19) .
N(1) C(3) 3.026(2) .
N(1) C(4) 2.875(2) .
N(1) C(22) 2.346(2) .
N(2) O(1) 2.5287(16) .
N(2) O(2) 2.5275(14) .
N(2) N(1) 2.525(2) .
N(2) C(1) 2.347(2) .
N(2) C(19) 2.8437(19) .
N(2) C(20) 2.9995(16) .
N(2) C(21) 2.4676(18) .
N(6) C(24) 2.544(2) .
N(6) C(26) 2.558(2) .
N(6) C(28) 2.559(2) .
N(6) C(30) 2.559(3) .
C(1) S(1) 2.3918(18) .
C(1) O(1) 3.397(2) .
C(1) O(2) 3.361(2) .
C(1) N(2) 2.347(2) .
C(1) C(3) 2.545(2) .
C(1) C(4) 3.037(2) .
C(1) C(11) 2.426(2) .
C(1) C(12) 2.8416(18) .
C(1) C(21) 2.533(2) .
C(2) N(1) 2.4725(19) .
C(2) C(4) 2.535(2) .
C(2) C(8) 2.478(2) .
C(2) C(9) 2.815(2) .
C(2) C(10) 2.434(2) .
C(2) C(12) 2.517(2) .
C(2) C(14) 3.525(2) 2_767
C(2) C(21) 2.952(2) .
C(2) C(22) 2.528(2) .
C(3) N(1) 3.026(2) .
C(3) C(1) 2.545(2) .
C(3) C(5) 2.433(2) .
C(3) C(6) 2.829(3) .
C(3) C(7) 2.449(3) .
C(3) C(9) 2.444(2) .
C(3) C(10) 2.813(2) .
C(3) C(11) 2.483(2) .
C(3) C(16) 3.576(2) 2_767
C(4) N(1) 2.875(2) .
C(4) C(1) 3.037(2) .
C(4) C(2) 2.535(2) .
C(4) C(6) 2.416(3) .
C(4) C(7) 2.771(2) .
C(4) C(8) 2.418(2) .
C(4) C(23) 3.465(2) 2_666
C(5) O(2) 3.5380(18) 2_656
C(5) C(3) 2.433(2) .
C(5) C(7) 2.382(2) .
C(5) C(8) 2.778(2) .
C(6) C(3) 2.829(3) .
C(6) C(4) 2.416(3) .
C(6) C(8) 2.414(2) .
C(7) C(3) 2.449(3) .
C(7) C(4) 2.771(2) .
C(7) C(5) 2.382(2) .
C(7) C(9) 2.456(2) .
C(7) C(10) 3.566(2) 2_667
C(7) C(17) 3.499(2) 2_767
C(8) C(2) 2.478(2) .
C(8) C(4) 2.418(2) .
C(8) C(5) 2.778(2) .
C(8) C(6) 2.414(2) .
C(8) C(9) 3.515(2) 2_667
C(8) C(10) 2.416(2) .
C(8) C(10) 3.519(2) 2_667
C(8) C(11) 2.849(2) .
C(8) C(16) 3.310(2) 2_767
C(8) C(17) 3.476(2) 2_767
C(9) C(2) 2.815(2) .
C(9) C(3) 2.444(2) .
C(9) C(7) 2.456(2) .
C(9) C(8) 3.515(2) 2_667
C(9) C(9) 3.178(2) 2_667
C(9) C(10) 3.482(2) 2_667
C(9) C(11) 2.429(3) .
C(9) C(16) 3.527(2) 2_767
C(9) C(17) 3.477(2) 2_767
C(9) C(18) 3.565(2) 2_767
C(10) C(2) 2.434(2) .
C(10) C(3) 2.813(2) .
C(10) C(7) 3.566(2) 2_667
C(10) C(8) 2.416(2) .
C(10) C(8) 3.519(2) 2_667
C(10) C(9) 3.482(2) 2_667
C(10) C(12) 2.493(3) .
C(10) C(13) 2.889(3) .
C(10) C(15) 3.590(2) 2_767
C(10) C(20) 3.499(2) 2_767
C(11) C(1) 2.426(2) .
C(11) C(3) 2.483(2) .
C(11) C(8) 2.849(2) .
C(11) C(9) 2.429(3) .
C(11) C(13) 2.510(2) .
C(11) C(21) 2.507(2) .
C(11) C(22) 2.831(2) .
C(12) C(1) 2.8416(18) .
C(12) C(2) 2.517(2) .
C(12) C(10) 2.493(3) .
C(12) C(14) 2.433(2) .
C(12) C(15) 2.858(2) .
C(12) C(20) 2.492(2) .
C(12) C(22) 2.428(2) .
C(13) C(10) 2.889(3) .
C(13) C(11) 2.510(2) .
C(13) C(15) 2.420(3) .
C(13) C(20) 2.823(2) .
C(13) C(21) 2.431(2) .
C(14) C(2) 3.525(2) 2_767
C(14) C(12) 2.433(2) .
C(14) C(16) 2.467(3) .
C(14) C(20) 2.448(2) .
C(14) C(21) 2.807(2) .
C(15) C(10) 3.590(2) 2_767
C(15) C(12) 2.858(2) .
C(15) C(13) 2.420(3) .
C(15) C(17) 2.421(3) .
C(15) C(18) 2.777(2) .
C(15) C(19) 2.420(2) .
C(15) C(21) 2.478(2) .
C(16) C(3) 3.576(2) 2_767
C(16) C(8) 3.310(2) 2_767
C(16) C(9) 3.527(2) 2_767
C(16) C(14) 2.467(3) .
C(16) C(18) 2.375(2) .
C(16) C(19) 2.7704(19) .
C(16) C(20) 2.457(2) .
C(17) O(2) 3.413(2) 2_766
C(17) C(7) 3.499(2) 2_767
C(17) C(8) 3.476(2) 2_767
C(17) C(9) 3.477(2) 2_767
C(17) C(15) 2.421(3) .
C(17) C(19) 2.416(2) .
C(17) C(20) 2.834(2) .
C(17) C(25) 3.428(2) .
C(18) O(2) 3.316(2) 2_766
C(18) C(9) 3.565(2) 2_767
C(18) C(15) 2.777(2) .
C(18) C(16) 2.375(2) .
C(18) C(20) 2.428(3) .
C(18) C(25) 3.376(2) .
C(19) N(2) 2.8437(19) .
C(19) C(15) 2.420(2) .
C(19) C(16) 2.7704(19) .
C(19) C(17) 2.416(2) .
C(19) C(21) 2.536(2) .
C(19) C(22) 3.023(2) .
C(19) C(25) 3.582(2) .
C(20) N(2) 2.9995(16) .
C(20) C(10) 3.499(2) 2_767
C(20) C(12) 2.492(2) .
C(20) C(13) 2.823(2) .
C(20) C(14) 2.448(2) .
C(20) C(16) 2.457(2) .
C(20) C(17) 2.834(2) .
C(20) C(18) 2.428(3) .
C(20) C(22) 2.535(2) .
C(21) N(2) 2.4676(18) .
C(21) C(1) 2.533(2) .
C(21) C(2) 2.952(2) .
C(21) C(11) 2.507(2) .
C(21) C(13) 2.431(2) .
C(21) C(14) 2.807(2) .
C(21) C(15) 2.478(2) .
C(21) C(19) 2.536(2) .
C(22) S(1) 2.3872(14) .
C(22) O(1) 3.3825(18) .
C(22) O(2) 3.3611(17) .
C(22) N(1) 2.346(2) .
C(22) C(2) 2.528(2) .
C(22) C(11) 2.831(2) .
C(22) C(12) 2.428(2) .
C(22) C(19) 3.023(2) .
C(22) C(20) 2.535(2) .
C(23) O(1) 3.280(2) 1_565
C(23) C(4) 3.465(2) 2_666
C(23) C(25) 2.497(2) .
C(23) C(26) 3.055(2) .
C(23) C(27) 2.491(3) .
C(23) C(28) 2.973(2) .
C(23) C(29) 2.425(3) .
C(24) N(6) 2.544(2) .
C(24) C(25) 3.039(2) .
C(24) C(27) 2.991(3) .
C(24) C(28) 3.484(3) .
C(25) O(1) 3.391(2) 2_766
C(25) C(17) 3.428(2) .
C(25) C(18) 3.376(2) .
C(25) C(19) 3.582(2) .
C(25) C(23) 2.497(2) .
C(25) C(24) 3.039(2) .
C(25) C(27) 2.431(2) .
C(25) C(29) 2.496(2) .
C(25) C(30) 3.036(3) .
C(26) O(1) 3.461(2) 1_565
C(26) O(1) 3.292(2) 2_766
C(26) N(6) 2.558(2) .
C(26) C(23) 3.055(2) .
C(26) C(29) 3.013(2) .
C(26) C(30) 3.594(3) .
C(27) C(23) 2.491(3) .
C(27) C(24) 2.991(3) .
C(27) C(25) 2.431(2) .
C(27) C(29) 2.505(2) .
C(27) C(30) 3.046(3) .
C(28) N(6) 2.559(2) .
C(28) C(23) 2.973(2) .
C(28) C(24) 3.484(3) .
C(28) C(29) 3.092(2) .
C(29) O(2) 3.192(2) 2_666
C(29) C(23) 2.425(3) .
C(29) C(25) 2.496(2) .
C(29) C(26) 3.013(2) .
C(29) C(27) 2.505(2) .
C(29) C(28) 3.092(2) .
C(30) O(2) 3.462(2) 2_666
C(30) N(6) 2.559(3) .
C(30) C(25) 3.036(3) .
C(30) C(26) 3.594(3) .
C(30) C(27) 3.046(3) .
S(1) H(2) 3.262 2_656
S(1) H(11) 3.102 2_766
S(1) H(15) 3.573 2_766
S(1) H(19) 3.335 2_666
S(1) H(25) 3.342 1_545
S(1) H(28) 3.386 2_766
S(1) H(32) 3.185 2_666
O(1) H(2) 2.968 2_656
O(1) H(10) 3.567 2_766
O(1) H(11) 3.584 2_766
O(1) H(15) 2.813 2_766
O(1) H(16) 2.552 1_545
O(1) H(16) 3.151 2_766
O(1) H(17) 2.904 2_766
O(1) H(25) 2.319 1_545
O(1) H(28) 2.646 2_766
O(2) H(2) 2.611 2_656
O(2) H(10) 2.847 2_766
O(2) H(11) 2.633 2_766
O(2) H(19) 2.640 2_666
O(2) H(20) 2.826 .
O(2) H(22) 3.386 2_666
O(2) H(23) 3.215 2_666
O(2) H(32) 2.301 2_666
N(1) H(1) 2.204 .
N(1) H(19) 3.149 2_666
N(1) H(21) 3.491 2_666
N(1) H(25) 3.490 1_545
N(1) H(26) 2.996 2_666
N(1) H(31) 3.226 1_545
N(1) H(32) 3.068 2_666
N(2) H(11) 2.832 2_766
N(2) H(12) 2.168 .
N(2) H(15) 3.207 2_766
N(2) H(20) 3.498 .
N(2) H(28) 3.242 2_766
N(2) H(29) 3.558 .
N(2) H(30) 3.062 .
N(6) H(13) 3.372 .
N(6) H(14) 2.742 .
N(6) H(15) 2.758 .
N(6) H(16) 2.747 .
N(6) H(17) 3.383 .
N(6) H(18) 2.787 .
N(6) H(19) 2.723 .
N(6) H(20) 3.383 .
N(6) H(21) 2.812 .
N(6) H(22) 2.770 .
N(6) H(23) 3.383 .
N(6) H(24) 2.766 .
N(6) H(25) 2.053 .
N(6) H(26) 2.053 .
N(6) H(27) 2.055 .
N(6) H(28) 2.055 .
N(6) H(29) 2.058 .
N(6) H(30) 2.059 .
N(6) H(31) 2.056 .
N(6) H(32) 2.056 .
C(1) H(1) 2.739 .
C(1) H(19) 3.396 2_666
C(1) H(21) 3.394 2_666
C(1) H(26) 3.569 2_666
C(2) H(1) 2.720 .
C(2) H(6) 3.289 .
C(2) H(8) 3.518 2_767
C(2) H(21) 3.446 2_666
C(3) H(1) 2.055 .
C(3) H(2) 3.287 .
C(3) H(4) 3.302 .
C(3) H(5) 3.300 .
C(3) H(9) 3.404 2_767
C(3) H(26) 3.269 2_666
C(4) H(2) 2.021 .
C(4) H(3) 3.271 .
C(4) H(9) 3.566 2_767
C(4) H(13) 3.227 2_666
C(4) H(23) 3.362 1_545
C(4) H(25) 3.504 2_666
C(4) H(26) 2.745 2_666
C(4) H(31) 3.095 1_545
C(5) H(1) 2.019 .
C(5) H(3) 2.054 .
C(5) H(4) 3.241 .
C(5) H(10) 3.137 1_445
C(5) H(13) 2.953 2_666
C(5) H(23) 3.081 1_545
C(5) H(25) 3.517 2_666
C(5) H(26) 3.320 2_666
C(6) H(1) 3.268 .
C(6) H(2) 2.046 .
C(6) H(4) 2.003 .
C(6) H(10) 3.201 1_445
C(6) H(13) 3.084 2_666
C(6) H(17) 3.549 1_445
C(7) H(2) 3.237 .
C(7) H(3) 2.014 .
C(7) H(5) 2.631 .
C(7) H(6) 3.306 2_667
C(7) H(9) 3.560 2_767
C(7) H(10) 3.288 2_767
C(7) H(13) 3.468 2_666
C(8) H(1) 3.281 .
C(8) H(3) 3.272 .
C(8) H(4) 2.048 .
C(8) H(5) 2.056 .
C(8) H(5) 3.411 2_667
C(8) H(6) 3.266 .
C(8) H(6) 3.445 2_667
C(8) H(9) 3.366 2_767
C(9) H(4) 2.628 .
C(9) H(5) 3.271 2_667
C(9) H(6) 1.994 .
C(9) H(14) 3.370 1_556
C(10) H(4) 3.455 2_667
C(10) H(5) 1.997 .
C(10) H(5) 3.386 2_667
C(10) H(7) 2.541 .
C(10) H(13) 3.468 1_556
C(10) H(14) 3.181 1_556
C(11) H(5) 3.280 .
C(11) H(6) 2.057 .
C(11) H(7) 2.666 .
C(12) H(6) 2.639 .
C(12) H(7) 2.062 .
C(12) H(8) 3.283 .
C(13) H(6) 2.528 .
C(13) H(8) 1.996 .
C(14) H(7) 1.995 .
C(14) H(9) 2.642 .
C(14) H(18) 3.269 2_777
C(14) H(24) 3.355 .
C(15) H(7) 3.270 .
C(15) H(8) 2.052 .
C(15) H(9) 2.053 .
C(15) H(10) 3.281 .
C(15) H(12) 3.284 .
C(15) H(24) 3.250 .
C(15) H(27) 2.926 .
C(16) H(3) 3.301 1_665
C(16) H(8) 2.640 .
C(16) H(10) 2.016 .
C(16) H(11) 3.229 .
C(16) H(17) 3.558 .
C(16) H(27) 2.849 .
C(17) H(2) 3.410 1_665
C(17) H(3) 3.257 1_665
C(17) H(4) 3.490 2_767
C(17) H(5) 3.453 2_767
C(17) H(9) 2.003 .
C(17) H(11) 2.038 .
C(17) H(12) 3.267 .
C(17) H(17) 3.297 .
C(17) H(27) 2.815 .
C(17) H(28) 3.268 .
C(18) H(5) 3.315 2_767
C(18) H(9) 3.234 .
C(18) H(10) 2.049 .
C(18) H(12) 2.019 .
C(18) H(20) 3.410 2_766
C(18) H(27) 2.831 .
C(18) H(28) 2.985 .
C(18) H(29) 3.005 2_766
C(19) H(10) 3.271 .
C(19) H(11) 2.019 .
C(19) H(14) 3.179 2_766
C(19) H(27) 2.883 .
C(19) H(28) 3.388 .
C(19) H(29) 3.356 .
C(19) H(29) 3.010 2_766
C(19) H(30) 3.074 .
C(20) H(6) 3.513 2_767
C(20) H(8) 3.304 .
C(20) H(9) 3.311 .
C(20) H(11) 3.279 .
C(20) H(12) 2.049 .
C(20) H(24) 3.576 .
C(20) H(27) 2.945 .
C(20) H(30) 3.072 .
C(21) H(7) 3.287 .
C(21) H(12) 2.724 .
C(21) H(22) 3.458 .
C(21) H(30) 3.208 .
C(22) H(12) 2.723 .
C(22) H(30) 3.243 .
C(23) H(1) 3.341 2_666
C(23) H(13) 2.060 .
C(23) H(14) 2.060 .
C(23) H(15) 2.060 .
C(23) H(16) 2.718 .
C(23) H(18) 3.416 .
C(23) H(19) 3.181 .
C(23) H(21) 2.703 .
C(23) H(27) 3.339 .
C(23) H(28) 2.686 .
C(23) H(29) 2.736 .
C(23) H(30) 3.334 .
C(23) H(31) 2.577 .
C(23) H(32) 2.573 .
C(24) H(6) 2.922 1_554
C(24) H(7) 3.448 1_554
C(24) H(12) 3.485 2_766
C(24) H(16) 3.247 .
C(24) H(16) 3.327 2_776
C(24) H(17) 3.390 2_776
C(24) H(21) 2.974 .
C(24) H(25) 2.057 .
C(24) H(26) 2.057 .
C(24) H(28) 2.689 .
C(24) H(29) 2.705 .
C(25) H(14) 3.351 .
C(25) H(15) 2.722 .
C(25) H(16) 2.057 .
C(25) H(17) 2.057 .
C(25) H(18) 2.057 .
C(25) H(22) 3.359 .
C(25) H(24) 2.713 .
C(25) H(25) 2.686 .
C(25) H(26) 3.341 .
C(25) H(29) 2.543 .
C(25) H(30) 2.627 .
C(25) H(31) 2.696 .
C(25) H(32) 3.339 .
C(26) H(8) 3.268 2_777
C(26) H(13) 3.421 2_776
C(26) H(15) 3.237 .
C(26) H(15) 3.276 2_776
C(26) H(24) 3.118 .
C(26) H(25) 2.710 .
C(26) H(27) 2.051 .
C(26) H(28) 2.051 .
C(26) H(31) 2.677 .
C(27) H(11) 3.107 2_766
C(27) H(12) 3.557 .
C(27) H(12) 3.463 2_766
C(27) H(14) 2.650 .
C(27) H(15) 3.314 .
C(27) H(19) 2.059 .
C(27) H(20) 2.059 .
C(27) H(21) 2.059 .
C(27) H(22) 2.727 .
C(27) H(24) 3.361 .
C(27) H(25) 3.338 .
C(27) H(26) 2.708 .
C(27) H(27) 2.569 .
C(27) H(28) 2.596 .
C(27) H(31) 3.346 .
C(27) H(32) 2.706 .
C(28) H(5) 3.502 1_554
C(28) H(11) 3.159 2_766
C(28) H(14) 2.973 .
C(28) H(19) 3.245 2_666
C(28) H(20) 3.191 2_666
C(28) H(22) 3.274 .
C(28) H(26) 2.654 .
C(28) H(29) 2.054 .
C(28) H(30) 2.054 .
C(28) H(32) 2.765 .
C(29) H(1) 3.163 1_565
C(29) H(16) 3.287 .
C(29) H(18) 2.710 .
C(29) H(19) 2.736 .
C(29) H(21) 3.510 .
C(29) H(22) 2.049 .
C(29) H(23) 2.049 .
C(29) H(24) 2.049 .
C(29) H(25) 2.594 .
C(29) H(26) 2.565 .
C(29) H(27) 2.711 .
C(29) H(28) 3.340 .
C(29) H(29) 3.345 .
C(29) H(30) 2.667 .
C(30) H(2) 3.582 1_565
C(30) H(4) 3.427 2_667
C(30) H(18) 3.106 .
C(30) H(19) 3.306 .
C(30) H(27) 2.724 .
C(30) H(30) 2.674 .
C(30) H(31) 2.042 .
C(30) H(32) 2.042 .
H(1) N(1) 2.204 .
H(1) C(1) 2.739 .
H(1) C(2) 2.720 .
H(1) C(3) 2.055 .
H(1) C(5) 2.019 .
H(1) C(6) 3.268 .
H(1) C(8) 3.281 .
H(1) C(23) 3.341 2_666
H(1) C(29) 3.163 1_545
H(1) H(2) 2.311 .
H(1) H(23) 3.302 1_545
H(1) H(25) 3.299 2_666
H(1) H(26) 2.554 2_666
H(1) H(31) 2.428 1_545
H(1) H(32) 3.106 1_545
H(2) S(1) 3.262 2_656
H(2) O(1) 2.968 2_656
H(2) O(2) 2.611 2_656
H(2) C(3) 3.287 .
H(2) C(4) 2.021 .
H(2) C(6) 2.046 .
H(2) C(7) 3.237 .
H(2) C(17) 3.410 1_445
H(2) C(30) 3.582 1_545
H(2) H(1) 2.311 .
H(2) H(3) 2.352 .
H(2) H(10) 2.496 1_445
H(2) H(13) 3.251 2_666
H(2) H(17) 3.389 1_445
H(2) H(23) 2.797 1_545
H(2) H(25) 3.332 2_666
H(2) H(26) 3.527 2_666
H(2) H(31) 3.468 1_545
H(2) H(32) 3.190 1_545
H(3) C(4) 3.271 .
H(3) C(5) 2.054 .
H(3) C(7) 2.014 .
H(3) C(8) 3.272 .
H(3) C(16) 3.301 1_445
H(3) C(17) 3.257 1_445
H(3) H(2) 2.352 .
H(3) H(4) 2.304 .
H(3) H(9) 2.714 1_445
H(3) H(10) 2.641 1_445
H(3) H(13) 3.435 2_666
H(3) H(17) 3.131 1_445
H(3) H(23) 3.156 2_667
H(4) C(3) 3.302 .
H(4) C(5) 3.241 .
H(4) C(6) 2.003 .
H(4) C(8) 2.048 .
H(4) C(9) 2.628 .
H(4) C(10) 3.455 2_667
H(4) C(17) 3.490 2_767
H(4) C(30) 3.427 2_667
H(4) H(3) 2.304 .
H(4) H(5) 2.448 .
H(4) H(6) 3.334 2_667
H(4) H(7) 3.501 2_667
H(4) H(10) 3.168 2_767
H(4) H(22) 3.098 2_667
H(4) H(23) 2.930 2_667
H(5) C(3) 3.300 .
H(5) C(7) 2.631 .
H(5) C(8) 2.056 .
H(5) C(8) 3.411 2_667
H(5) C(9) 3.271 2_667
H(5) C(10) 1.997 .
H(5) C(10) 3.386 2_667
H(5) C(11) 3.280 .
H(5) C(17) 3.453 2_767
H(5) C(18) 3.315 2_767
H(5) C(28) 3.502 1_556
H(5) H(4) 2.448 .
H(5) H(6) 2.277 .
H(5) H(11) 3.509 2_767
H(5) H(14) 2.866 1_556
H(5) H(20) 3.521 1_556
H(5) H(21) 2.685 1_556
H(6) C(2) 3.289 .
H(6) C(7) 3.306 2_667
H(6) C(8) 3.266 .
H(6) C(8) 3.445 2_667
H(6) C(9) 1.994 .
H(6) C(11) 2.057 .
H(6) C(12) 2.639 .
H(6) C(13) 2.528 .
H(6) C(20) 3.513 2_767
H(6) C(24) 2.922 1_556
H(6) H(4) 3.334 2_667
H(6) H(5) 2.277 .
H(6) H(7) 1.911 .
H(6) H(13) 2.575 1_556
H(6) H(14) 2.462 1_556
H(6) H(15) 3.359 1_556
H(7) C(10) 2.541 .
H(7) C(11) 2.666 .
H(7) C(12) 2.062 .
H(7) C(14) 1.995 .
H(7) C(15) 3.270 .
H(7) C(21) 3.287 .
H(7) C(24) 3.448 1_556
H(7) H(4) 3.501 2_667
H(7) H(6) 1.911 .
H(7) H(8) 2.275 .
H(7) H(13) 2.905 1_556
H(7) H(14) 3.444 1_556
H(7) H(15) 3.457 1_556
H(7) H(17) 3.503 2_777
H(7) H(18) 3.364 2_777
H(8) C(2) 3.518 2_767
H(8) C(12) 3.283 .
H(8) C(13) 1.996 .
H(8) C(15) 2.052 .
H(8) C(16) 2.640 .
H(8) C(20) 3.304 .
H(8) C(26) 3.268 2_777
H(8) H(7) 2.275 .
H(8) H(9) 2.462 .
H(8) H(17) 3.377 2_777
H(8) H(18) 2.393 2_777
H(8) H(24) 3.425 2_777
H(8) H(31) 3.579 2_777
H(9) C(3) 3.404 2_767
H(9) C(4) 3.566 2_767
H(9) C(7) 3.560 2_767
H(9) C(8) 3.366 2_767
H(9) C(14) 2.642 .
H(9) C(15) 2.053 .
H(9) C(17) 2.003 .
H(9) C(18) 3.234 .
H(9) C(20) 3.311 .
H(9) H(3) 2.714 1_665
H(9) H(8) 2.462 .
H(9) H(10) 2.306 .
H(9) H(23) 3.241 2_777
H(9) H(24) 3.447 2_777
H(9) H(27) 3.399 .
H(10) O(1) 3.567 2_766
H(10) O(2) 2.847 2_766
H(10) C(5) 3.137 1_665
H(10) C(6) 3.201 1_665
H(10) C(7) 3.288 2_767
H(10) C(15) 3.281 .
H(10) C(16) 2.016 .
H(10) C(18) 2.049 .
H(10) C(19) 3.271 .
H(10) H(2) 2.496 1_665
H(10) H(3) 2.641 1_665
H(10) H(4) 3.168 2_767
H(10) H(9) 2.306 .
H(10) H(11) 2.345 .
H(10) H(17) 3.162 .
H(10) H(27) 3.348 .
H(10) H(28) 3.515 .
H(11) S(1) 3.102 2_766
H(11) O(1) 3.584 2_766
H(11) O(2) 2.633 2_766
H(11) N(2) 2.832 2_766
H(11) C(16) 3.229 .
H(11) C(17) 2.038 .
H(11) C(19) 2.019 .
H(11) C(20) 3.279 .
H(11) C(27) 3.107 2_766
H(11) C(28) 3.159 2_766
H(11) H(5) 3.509 2_767
H(11) H(10) 2.345 .
H(11) H(12) 2.307 .
H(11) H(12) 3.237 2_766
H(11) H(14) 3.570 2_766
H(11) H(20) 2.638 2_766
H(11) H(21) 3.305 2_766
H(11) H(27) 3.384 .
H(11) H(28) 3.076 .
H(11) H(29) 2.458 2_766
H(11) H(30) 3.289 2_766
H(12) N(2) 2.168 .
H(12) C(15) 3.284 .
H(12) C(17) 3.267 .
H(12) C(18) 2.019 .
H(12) C(20) 2.049 .
H(12) C(21) 2.724 .
H(12) C(22) 2.723 .
H(12) C(24) 3.485 2_766
H(12) C(27) 3.557 .
H(12) C(27) 3.463 2_766
H(12) H(11) 2.307 .
H(12) H(11) 3.237 2_766
H(12) H(12) 3.278 2_766
H(12) H(14) 2.812 2_766
H(12) H(15) 3.271 2_766
H(12) H(27) 3.447 .
H(12) H(28) 3.275 2_766
H(12) H(29) 3.119 .
H(12) H(29) 2.474 2_766
H(12) H(30) 3.040 .
H(13) N(6) 3.372 .
H(13) C(4) 3.227 2_666
H(13) C(5) 2.953 2_666
H(13) C(6) 3.084 2_666
H(13) C(7) 3.468 2_666
H(13) C(10) 3.468 1_554
H(13) C(23) 2.060 .
H(13) C(26) 3.421 2_776
H(13) H(2) 3.251 2_666
H(13) H(3) 3.435 2_666
H(13) H(6) 2.575 1_554
H(13) H(7) 2.905 1_554
H(13) H(14) 1.600 .
H(13) H(15) 1.600 .
H(13) H(16) 3.210 2_776
H(13) H(17) 2.827 2_776
H(13) H(21) 3.446 .
H(13) H(25) 2.347 .
H(13) H(26) 2.334 .
H(13) H(28) 3.593 .
H(14) N(6) 2.742 .
H(14) C(9) 3.370 1_554
H(14) C(10) 3.181 1_554
H(14) C(19) 3.179 2_766
H(14) C(23) 2.060 .
H(14) C(25) 3.351 .
H(14) C(27) 2.650 .
H(14) C(28) 2.973 .
H(14) H(5) 2.866 1_554
H(14) H(6) 2.462 1_554
H(14) H(7) 3.444 1_554
H(14) H(11) 3.570 2_766
H(14) H(12) 2.812 2_766
H(14) H(13) 1.600 .
H(14) H(15) 1.600 .
H(14) H(20) 3.544 .
H(14) H(21) 2.417 .
H(14) H(25) 2.850 .
H(14) H(26) 2.365 .
H(14) H(28) 2.914 .
H(14) H(29) 2.182 .
H(14) H(30) 3.589 .
H(15) S(1) 3.573 2_766
H(15) O(1) 2.813 2_766
H(15) N(2) 3.207 2_766
H(15) N(6) 2.758 .
H(15) C(23) 2.060 .
H(15) C(25) 2.722 .
H(15) C(26) 3.237 .
H(15) C(26) 3.276 2_776
H(15) C(27) 3.314 .
H(15) H(6) 3.359 1_554
H(15) H(7) 3.457 1_554
H(15) H(12) 3.271 2_766
H(15) H(13) 1.600 .
H(15) H(14) 1.600 .
H(15) H(16) 2.804 .
H(15) H(16) 2.641 2_776
H(15) H(17) 3.123 2_776
H(15) H(25) 2.353 .
H(15) H(26) 2.850 .
H(15) H(28) 2.160 .
H(15) H(29) 2.888 .
H(16) O(1) 2.552 1_565
H(16) O(1) 3.151 2_766
H(16) N(6) 2.747 .
H(16) C(23) 2.718 .
H(16) C(24) 3.247 .
H(16) C(24) 3.327 2_776
H(16) C(25) 2.057 .
H(16) C(29) 3.287 .
H(16) H(13) 3.210 2_776
H(16) H(15) 2.804 .
H(16) H(15) 2.641 2_776
H(16) H(16) 3.054 2_776
H(16) H(17) 1.600 .
H(16) H(18) 1.600 .
H(16) H(25) 2.150 .
H(16) H(27) 2.845 .
H(16) H(28) 2.370 .
H(16) H(31) 2.827 .
H(17) O(1) 2.904 2_766
H(17) N(6) 3.383 .
H(17) C(6) 3.549 1_665
H(17) C(16) 3.558 .
H(17) C(17) 3.297 .
H(17) C(24) 3.390 2_776
H(17) C(25) 2.057 .
H(17) H(2) 3.389 1_665
H(17) H(3) 3.131 1_665
H(17) H(7) 3.503 2_777
H(17) H(8) 3.377 2_777
H(17) H(10) 3.162 .
H(17) H(13) 2.827 2_776
H(17) H(15) 3.123 2_776
H(17) H(16) 1.600 .
H(17) H(18) 1.600 .
H(17) H(25) 3.593 .
H(17) H(27) 2.349 .
H(17) H(28) 2.318 .
H(18) N(6) 2.787 .
H(18) C(14) 3.269 2_777
H(18) C(23) 3.416 .
H(18) C(25) 2.057 .
H(18) C(29) 2.710 .
H(18) C(30) 3.106 .
H(18) H(7) 3.364 2_777
H(18) H(8) 2.393 2_777
H(18) H(16) 1.600 .
H(18) H(17) 1.600 .
H(18) H(23) 3.583 .
H(18) H(24) 2.603 .
H(18) H(25) 2.991 .
H(18) H(27) 2.338 .
H(18) H(28) 2.844 .
H(18) H(31) 2.193 .
H(19) S(1) 3.335 2_666
H(19) O(2) 2.640 2_666
H(19) N(1) 3.149 2_666
H(19) N(6) 2.723 .
H(19) C(1) 3.396 2_666
H(19) C(23) 3.181 .
H(19) C(27) 2.059 .
H(19) C(28) 3.245 2_666
H(19) C(29) 2.736 .
H(19) C(30) 3.306 .
H(19) H(19) 3.076 2_666
H(19) H(20) 1.600 .
H(19) H(20) 2.559 2_666
H(19) H(21) 1.600 .
H(19) H(22) 2.881 .
H(19) H(26) 2.701 .
H(19) H(29) 2.847 .
H(19) H(30) 2.394 .
H(19) H(32) 2.171 .
H(20) O(2) 2.826 .
H(20) N(2) 3.498 .
H(20) N(6) 3.383 .
H(20) C(18) 3.410 2_766
H(20) C(27) 2.059 .
H(20) C(28) 3.191 2_666
H(20) H(5) 3.521 1_554
H(20) H(11) 2.638 2_766
H(20) H(14) 3.544 .
H(20) H(19) 1.600 .
H(20) H(19) 2.559 2_666
H(20) H(20) 2.960 2_666
H(20) H(21) 1.600 .
H(20) H(22) 3.420 2_666
H(20) H(29) 2.373 .
H(20) H(30) 2.302 .
H(21) N(1) 3.491 2_666
H(21) N(6) 2.812 .
H(21) C(1) 3.394 2_666
H(21) C(2) 3.446 2_666
H(21) C(23) 2.703 .
H(21) C(24) 2.974 .
H(21) C(27) 2.059 .
H(21) C(29) 3.510 .
H(21) H(5) 2.685 1_554
H(21) H(11) 3.305 2_766
H(21) H(13) 3.446 .
H(21) H(14) 2.417 .
H(21) H(19) 1.600 .
H(21) H(20) 1.600 .
H(21) H(26) 2.239 .
H(21) H(29) 2.321 .
H(21) H(30) 2.844 .
H(21) H(32) 3.120 .
H(22) O(2) 3.386 2_666
H(22) N(6) 2.770 .
H(22) C(21) 3.458 .
H(22) C(25) 3.359 .
H(22) C(27) 2.727 .
H(22) C(28) 3.274 .
H(22) C(29) 2.049 .
H(22) H(4) 3.098 2_667
H(22) H(19) 2.881 .
H(22) H(20) 3.420 2_666
H(22) H(23) 1.600 .
H(22) H(24) 1.600 .
H(22) H(27) 2.932 .
H(22) H(30) 2.143 .
H(22) H(31) 2.837 .
H(22) H(32) 2.343 .
H(23) O(2) 3.215 2_666
H(23) N(6) 3.383 .
H(23) C(4) 3.362 1_565
H(23) C(5) 3.081 1_565
H(23) C(29) 2.049 .
H(23) H(1) 3.302 1_565
H(23) H(2) 2.797 1_565
H(23) H(3) 3.156 2_667
H(23) H(4) 2.930 2_667
H(23) H(9) 3.241 2_777
H(23) H(18) 3.583 .
H(23) H(22) 1.600 .
H(23) H(24) 1.600 .
H(23) H(30) 3.576 .
H(23) H(31) 2.322 .
H(23) H(32) 2.325 .
H(24) N(6) 2.766 .
H(24) C(14) 3.355 .
H(24) C(15) 3.250 .
H(24) C(20) 3.576 .
H(24) C(25) 2.713 .
H(24) C(26) 3.118 .
H(24) C(27) 3.361 .
H(24) C(29) 2.049 .
H(24) H(8) 3.425 2_777
H(24) H(9) 3.447 2_777
H(24) H(18) 2.603 .
H(24) H(22) 1.600 .
H(24) H(23) 1.600 .
H(24) H(27) 2.205 .
H(24) H(30) 2.908 .
H(24) H(31) 2.346 .
H(24) H(32) 2.837 .
H(25) S(1) 3.342 1_565
H(25) O(1) 2.319 1_565
H(25) N(1) 3.490 1_565
H(25) N(6) 2.053 .
H(25) C(4) 3.504 2_666
H(25) C(5) 3.517 2_666
H(25) C(24) 2.057 .
H(25) C(25) 2.686 .
H(25) C(26) 2.710 .
H(25) C(27) 3.338 .
H(25) C(29) 2.594 .
H(25) H(1) 3.299 2_666
H(25) H(2) 3.332 2_666
H(25) H(13) 2.347 .
H(25) H(14) 2.850 .
H(25) H(15) 2.353 .
H(25) H(16) 2.150 .
H(25) H(17) 3.593 .
H(25) H(18) 2.991 .
H(25) H(26) 1.598 .
H(25) H(27) 3.588 .
H(25) H(28) 2.985 .
H(25) H(31) 2.353 .
H(25) H(32) 2.848 .
H(26) N(1) 2.996 2_666
H(26) N(6) 2.053 .
H(26) C(1) 3.569 2_666
H(26) C(3) 3.269 2_666
H(26) C(4) 2.745 2_666
H(26) C(5) 3.320 2_666
H(26) C(24) 2.057 .
H(26) C(25) 3.341 .
H(26) C(27) 2.708 .
H(26) C(28) 2.654 .
H(26) C(29) 2.565 .
H(26) H(1) 2.554 2_666
H(26) H(2) 3.527 2_666
H(26) H(13) 2.334 .
H(26) H(14) 2.365 .
H(26) H(15) 2.850 .
H(26) H(19) 2.701 .
H(26) H(21) 2.239 .
H(26) H(25) 1.598 .
H(26) H(28) 3.588 .
H(26) H(29) 3.101 .
H(26) H(30) 3.573 .
H(26) H(31) 2.810 .
H(26) H(32) 2.318 .
H(27) N(6) 2.055 .
H(27) C(15) 2.926 .
H(27) C(16) 2.849 .
H(27) C(17) 2.815 .
H(27) C(18) 2.831 .
H(27) C(19) 2.883 .
H(27) C(20) 2.945 .
H(27) C(23) 3.339 .
H(27) C(26) 2.051 .
H(27) C(27) 2.569 .
H(27) C(29) 2.711 .
H(27) C(30) 2.724 .
H(27) H(9) 3.399 .
H(27) H(10) 3.348 .
H(27) H(11) 3.384 .
H(27) H(12) 3.447 .
H(27) H(16) 2.845 .
H(27) H(17) 2.349 .
H(27) H(18) 2.338 .
H(27) H(22) 2.932 .
H(27) H(24) 2.205 .
H(27) H(25) 3.588 .
H(27) H(28) 1.596 .
H(27) H(29) 2.750 .
H(27) H(30) 2.375 .
H(27) H(31) 3.045 .
H(27) H(32) 3.599 .
H(28) S(1) 3.386 2_766
H(28) O(1) 2.646 2_766
H(28) N(2) 3.242 2_766
H(28) N(6) 2.055 .
H(28) C(17) 3.268 .
H(28) C(18) 2.985 .
H(28) C(19) 3.388 .
H(28) C(23) 2.686 .
H(28) C(24) 2.689 .
H(28) C(26) 2.051 .
H(28) C(27) 2.596 .
H(28) C(29) 3.340 .
H(28) H(10) 3.515 .
H(28) H(11) 3.076 .
H(28) H(12) 3.275 2_766
H(28) H(13) 3.593 .
H(28) H(14) 2.914 .
H(28) H(15) 2.160 .
H(28) H(16) 2.370 .
H(28) H(17) 2.318 .
H(28) H(18) 2.844 .
H(28) H(25) 2.985 .
H(28) H(26) 3.588 .
H(28) H(27) 1.596 .
H(28) H(29) 2.316 .
H(28) H(30) 2.917 .
H(28) H(31) 3.580 .
H(29) N(2) 3.558 .
H(29) N(6) 2.058 .
H(29) C(18) 3.005 2_766
H(29) C(19) 3.356 .
H(29) C(19) 3.010 2_766
H(29) C(23) 2.736 .
H(29) C(24) 2.705 .
H(29) C(25) 2.543 .
H(29) C(28) 2.054 .
H(29) C(29) 3.345 .
H(29) H(11) 2.458 2_766
H(29) H(12) 3.119 .
H(29) H(12) 2.474 2_766
H(29) H(14) 2.182 .
H(29) H(15) 2.888 .
H(29) H(19) 2.847 .
H(29) H(20) 2.373 .
H(29) H(21) 2.321 .
H(29) H(26) 3.101 .
H(29) H(27) 2.750 .
H(29) H(28) 2.316 .
H(29) H(30) 1.597 .
H(30) N(2) 3.062 .
H(30) N(6) 2.059 .
H(30) C(19) 3.074 .
H(30) C(20) 3.072 .
H(30) C(21) 3.208 .
H(30) C(22) 3.243 .
H(30) C(23) 3.334 .
H(30) C(25) 2.627 .
H(30) C(28) 2.054 .
H(30) C(29) 2.667 .
H(30) C(30) 2.674 .
H(30) H(11) 3.289 2_766
H(30) H(12) 3.040 .
H(30) H(14) 3.589 .
H(30) H(19) 2.394 .
H(30) H(20) 2.302 .
H(30) H(21) 2.844 .
H(30) H(22) 2.143 .
H(30) H(23) 3.576 .
H(30) H(24) 2.908 .
H(30) H(26) 3.573 .
H(30) H(27) 2.375 .
H(30) H(28) 2.917 .
H(30) H(29) 1.597 .
H(30) H(31) 3.569 .
H(30) H(32) 2.974 .
H(31) N(1) 3.226 1_565
H(31) N(6) 2.056 .
H(31) C(4) 3.095 1_565
H(31) C(23) 2.577 .
H(31) C(25) 2.696 .
H(31) C(26) 2.677 .
H(31) C(27) 3.346 .
H(31) C(30) 2.042 .
H(31) H(1) 2.428 1_565
H(31) H(2) 3.468 1_565
H(31) H(8) 3.579 2_777
H(31) H(16) 2.827 .
H(31) H(18) 2.193 .
H(31) H(22) 2.837 .
H(31) H(23) 2.322 .
H(31) H(24) 2.346 .
H(31) H(25) 2.353 .
H(31) H(26) 2.810 .
H(31) H(27) 3.045 .
H(31) H(28) 3.580 .
H(31) H(30) 3.569 .
H(31) H(32) 1.596 .
H(32) S(1) 3.185 2_666
H(32) O(2) 2.301 2_666
H(32) N(1) 3.068 2_666
H(32) N(6) 2.056 .
H(32) C(23) 2.573 .
H(32) C(25) 3.339 .
H(32) C(27) 2.706 .
H(32) C(28) 2.765 .
H(32) C(30) 2.042 .
H(32) H(1) 3.106 1_565
H(32) H(2) 3.190 1_565
H(32) H(19) 2.171 .
H(32) H(21) 3.120 .
H(32) H(22) 2.343 .
H(32) H(23) 2.325 .
H(32) H(24) 2.837 .
H(32) H(25) 2.848 .
H(32) H(26) 2.318 .
H(32) H(27) 3.599 .
H(32) H(30) 2.974 .
H(32) H(31) 1.596 .

loop_
_geom_torsion_atom_site_label_1
_geom_torsion_atom_site_label_2
_geom_torsion_atom_site_label_3
_geom_torsion_atom_site_label_4
_geom_torsion
O(1) S(1) N(1) C(1) 118.24(11)
O(1) S(1) N(2) C(22) -118.31(12)
O(2) S(1) N(1) C(1) -115.03(11)
O(2) S(1) N(2) C(22) 115.67(12)
N(1) S(1) N(2) C(22) -0.59(13)
N(2) S(1) N(1) C(1) 1.18(13)
S(1) N(1) C(1) C(2) 176.76(15)
S(1) N(1) C(1) C(22) -1.37(18)
S(1) N(2) C(22) C(1) -0.15(17)
S(1) N(2) C(22) C(21) -179.21(14)
C(23) N(6) C(25) C(26) 61.0(2)
C(25) N(6) C(23) C(24) 61.09(17)
C(23) N(6) C(27) C(28) -53.6(2)
C(27) N(6) C(23) C(24) -57.17(19)
C(23) N(6) C(29) C(30) 179.78(15)
C(29) N(6) C(23) C(24) -178.14(13)
C(25) N(6) C(27) C(28) -174.66(18)
C(27) N(6) C(25) C(26) -178.25(18)
C(25) N(6) C(29) C(30) -59.2(2)
C(29) N(6) C(25) C(26) -57.2(2)
C(27) N(6) C(29) C(30) 59.14(19)
C(29) N(6) C(27) C(28) 64.5(2)
N(1) C(1) C(2) C(3) 4.3(2)
N(1) C(1) C(2) C(11) -174.46(16)
N(1) C(1) C(22) N(2) 1.1(2)
N(1) C(1) C(22) C(21) -179.83(15)
C(2) C(1) C(22) N(2) -177.19(15)
C(2) C(1) C(22) C(21) 1.9(2)
C(22) C(1) C(2) C(3) -177.70(16)
C(22) C(1) C(2) C(11) 3.5(2)
C(1) C(2) C(3) C(4) 7.3(2)
C(1) C(2) C(3) C(8) -174.35(16)
C(1) C(2) C(11) C(10) 175.92(16)
C(1) C(2) C(11) C(12) -4.9(2)
C(3) C(2) C(11) C(10) -2.9(2)
C(3) C(2) C(11) C(12) 176.30(16)
C(11) C(2) C(3) C(4) -174.01(16)
C(11) C(2) C(3) C(8) 4.4(2)
C(2) C(3) C(4) C(5) 179.65(17)
C(2) C(3) C(8) C(7) 179.13(16)
C(2) C(3) C(8) C(9) -2.6(2)
C(4) C(3) C(8) C(7) -2.4(2)
C(4) C(3) C(8) C(9) 175.89(16)
C(8) C(3) C(4) C(5) 1.2(2)
C(3) C(4) C(5) C(6) 0.6(2)
C(4) C(5) C(6) C(7) -1.3(3)
C(5) C(6) C(7) C(8) 0.1(2)
C(6) C(7) C(8) C(3) 1.8(2)
C(6) C(7) C(8) C(9) -176.46(19)
C(3) C(8) C(9) C(10) -0.6(2)
C(7) C(8) C(9) C(10) 177.62(18)
C(8) C(9) C(10) C(11) 2.2(3)
C(9) C(10) C(11) C(2) -0.4(2)
C(9) C(10) C(11) C(12) -179.60(17)
C(2) C(11) C(12) C(13) -178.10(17)
C(2) C(11) C(12) C(21) 0.8(2)
C(10) C(11) C(12) C(13) 1.1(2)
C(10) C(11) C(12) C(21) 179.94(16)
C(11) C(12) C(13) C(14) 177.79(18)
C(11) C(12) C(21) C(20) -175.55(16)
C(11) C(12) C(21) C(22) 4.7(2)
C(13) C(12) C(21) C(20) 3.4(2)
C(13) C(12) C(21) C(22) -176.39(16)
C(21) C(12) C(13) C(14) -1.1(2)
C(12) C(13) C(14) C(15) -1.1(3)
C(13) C(14) C(15) C(16) -177.61(19)
C(13) C(14) C(15) C(20) 0.9(2)
C(14) C(15) C(16) C(17) 177.41(19)
C(14) C(15) C(20) C(19) -177.26(17)
C(14) C(15) C(20) C(21) 1.3(2)
C(16) C(15) C(20) C(19) 1.3(2)
C(16) C(15) C(20) C(21) 179.84(16)
C(20) C(15) C(16) C(17) -1.1(2)
C(15) C(16) C(17) C(18) -0.2(2)
C(16) C(17) C(18) C(19) 1.3(2)
C(17) C(18) C(19) C(20) -1.1(2)
C(18) C(19) C(20) C(15) -0.2(2)
C(18) C(19) C(20) C(21) -178.68(17)
C(15) C(20) C(21) C(12) -3.4(2)
C(15) C(20) C(21) C(22) 176.28(16)
C(19) C(20) C(21) C(12) 174.97(17)
C(19) C(20) C(21) C(22) -5.3(2)
C(12) C(21) C(22) N(2) 173.01(16)
C(12) C(21) C(22) C(1) -6.0(2)
C(20) C(21) C(22) N(2) -6.7(2)
C(20) C(21) C(22) C(1) 174.28(16)
